data_7220645
loop_
_publ_author_name
'Tiwari, Vinod K.'
'Mishra, Kunj B.'
'Mishra, Ram C.'

_publ_section_title
;
 First Noscapine Glycoconjugates inspired by Click Chemistry
;
_journal_name_full 'RSC Adv.'
_journal_paper_doi 10.1039/C5RA07321A
_journal_year 2015
_chemical_formula_moiety 'C24 H23 N O7'
_chemical_formula_sum 'C24 H23 N O7'
_chemical_formula_weight 437.43
_chemical_name_systematic
;
 ?
;
_space_group_IT_number 4
_symmetry_cell_setting monoclinic
_symmetry_space_group_name_Hall 'P 2yb'
_symmetry_space_group_name_H-M 'P 1 21 1'
_atom_sites_solution_hydrogens geom
_atom_sites_solution_primary direct
_atom_sites_solution_secondary difmap
_audit_creation_method SHELXL-97
_audit_update_record
;
2014-08-30 deposited with the CCDC.
2015-06-01 downloaded from the CCDC.
;
_cell_angle_alpha 90.00
_cell_angle_beta 100.720(17)
_cell_angle_gamma 90.00
_cell_formula_units_Z 2
_cell_length_a 8.5515(14)
_cell_length_b 11.720(3)
_cell_length_c 11.059(2)
_cell_measurement_temperature 293(2)
_cell_volume 1089.0(4)
_computing_structure_refinement 'SHELXL-97 (Sheldrick, 1997)'
_diffrn_ambient_temperature 293(2)
_diffrn_measured_fraction_theta_full 25.242
_diffrn_measured_fraction_theta_max 25.242
_diffrn_radiation_monochromator graphite
_diffrn_radiation_source 'fine-focus sealed tube'
_diffrn_radiation_type MoK\a
_diffrn_radiation_wavelength 0.71073
_diffrn_reflns_av_R_equivalents 0.1056
_diffrn_reflns_av_sigmaI/netI 0.1117
_diffrn_reflns_limit_h_max 10
_diffrn_reflns_limit_h_min -10
_diffrn_reflns_limit_k_max 15
_diffrn_reflns_limit_k_min -11
_diffrn_reflns_limit_l_max 13
_diffrn_reflns_limit_l_min -12
_diffrn_reflns_number 4714
_diffrn_reflns_theta_full 29.19
_diffrn_reflns_theta_max 29.19
_diffrn_reflns_theta_min 3.27
_exptl_absorpt_coefficient_mu 0.099
_exptl_crystal_density_diffrn 1.334
_exptl_crystal_density_method 'not measured'
_exptl_crystal_F_000 920
_refine_diff_density_max 0.555
_refine_diff_density_min -0.472
_refine_diff_density_rms 0.133
_refine_ls_abs_structure_details 'Flack H D (1983), Acta Cryst. A39, 876-881'
_refine_ls_abs_structure_Flack -3(4)
_refine_ls_extinction_method none
_refine_ls_goodness_of_fit_ref 1.191
_refine_ls_hydrogen_treatment mixed
_refine_ls_matrix_type full
_refine_ls_number_parameters 289
_refine_ls_number_reflns 3367
_refine_ls_number_restraints 1
_refine_ls_restrained_S_all 1.191
_refine_ls_R_factor_all 0.1587
_refine_ls_R_factor_gt 0.1084
_refine_ls_shift/su_max 0.009
_refine_ls_shift/su_mean 0.001
_refine_ls_structure_factor_coef Fsqd
_refine_ls_weighting_details 'calc w=1/[\s^2^(Fo^2^)+(0.2000P)^2^+0.0000P] where P=(Fo^2^+2Fc^2^)/3'
_refine_ls_weighting_scheme calc
_refine_ls_wR_factor_gt 0.2392
_refine_ls_wR_factor_ref 0.2493
_reflns_number_gt 1873
_reflns_number_total 3367
_reflns_threshold_expression >2sigma(I)
_cod_data_source_file c5ra07321a2.cif
_cod_data_source_block shelxl
_cod_depositor_comments
;
The following automatic conversions were performed:

'_symmetry_cell_setting' value 'Monoclinic' changed to 'monoclinic'
according to
/usr/data/users/saulius/crontab/automatic-downloads/rss-feeds/RSC/lib/dictionaries/cif_core.dic
dictionary named 'cif_core.dic' version 2.4.2 from 2011-04-26.

Automatic conversion script
Id: cif_fix_values 3271 2015-04-21 07:52:19Z andrius 
;
_cod_original_cell_volume 1089.1(4)
_cod_original_sg_symbol_H-M 'P 21'
_cod_database_code 7220645

loop_
_symmetry_equiv_pos_as_xyz
'x, y, z'
'-x, y+1/2, -z'

loop_
_atom_site_label
_atom_site_type_symbol
_atom_site_fract_x
_atom_site_fract_y
_atom_site_fract_z
_atom_site_U_iso_or_equiv
_atom_site_adp_type
_atom_site_occupancy
_atom_site_symmetry_multiplicity
_atom_site_calc_flag
_atom_site_refinement_flags
O2 O -0.7333(7) 0.0574(6) 0.1939(5) 0.0479(15) Uani 1 1 d .
O1 O -0.4177(7) 0.0151(7) 0.2100(6) 0.0550(18) Uani 1 1 d .
O5 O -0.5459(8) 0.2416(6) 0.8820(5) 0.0557(17) Uani 1 1 d .
O3 O -0.9660(7) 0.1661(8) 0.3443(6) 0.064(2) Uani 1 1 d .
O4 O -0.8287(6) 0.2060(6) 0.5325(6) 0.0520(16) Uani 1 1 d .
N1 N -0.7760(7) -0.0077(7) 0.6393(6) 0.0399(16) Uani 1 1 d .
O7 O -0.0628(8) 0.0423(8) 0.9569(7) 0.073(2) Uani 1 1 d .
O6 O -0.2033(7) 0.2018(8) 1.0004(6) 0.065(2) Uani 1 1 d .
C3 C -0.2972(9) 0.1345(8) 0.9146(7) 0.0407(19) Uani 1 1 d .
C9 C -0.5274(11) -0.1156(9) 0.6633(9) 0.052(2) Uani 1 1 d .
H9A H -0.4811 -0.1906 0.6821 0.062 Uiso 1 1 calc R
H9B H -0.5169 -0.0959 0.5800 0.062 Uiso 1 1 calc R
C19 C -0.4643(10) 0.0581(9) 0.3125(8) 0.045(2) Uani 1 1 d .
C14 C -0.8415(9) 0.1612(9) 0.4155(7) 0.0441(19) Uani 1 1 d .
C7 C -0.4424(10) -0.0304(8) 0.7508(8) 0.0437(19) Uani 1 1 d .
C20 C -0.6294(9) 0.0769(8) 0.3023(7) 0.0408(19) Uani 1 1 d .
C18 C -0.3621(9) 0.0859(9) 0.4224(8) 0.048(2) Uani 1 1 d .
H18 H -0.2533 0.0743 0.4290 0.057 Uiso 1 1 calc R
C4 C -0.4572(10) 0.1484(9) 0.8614(7) 0.0443(19) Uani 1 1 d .
C13 C -0.6739(9) 0.1844(8) 0.6058(7) 0.045(2) Uani 1 1 d .
H13 H -0.6288 0.2549 0.6454 0.054 Uiso 1 1 calc R
C6 C -0.5245(9) 0.0669(8) 0.7783(7) 0.0370(16) Uani 1 1 d .
C17 C -0.4185(9) 0.1294(9) 0.5203(8) 0.049(2) Uani 1 1 d .
H17 H -0.3488 0.1482 0.5925 0.059 Uiso 1 1 calc R
C16 C -0.5785(10) 0.1452(7) 0.5110(8) 0.0419(18) Uani 1 1 d .
C8 C -0.2826(10) -0.0427(9) 0.8089(9) 0.050(2) Uani 1 1 d .
H8 H -0.2243 -0.1065 0.7940 0.060 Uiso 1 1 calc R
C15 C -0.6814(8) 0.1222(7) 0.4023(7) 0.0357(17) Uani 1 1 d .
C2 C -0.2143(10) 0.0412(10) 0.8881(8) 0.052(2) Uani 1 1 d .
C11 C -0.6904(9) 0.0922(8) 0.7052(7) 0.044(2) Uani 1 1 d .
H11 H -0.7555 0.1238 0.7613 0.052 Uiso 1 1 calc R
C10 C -0.7008(12) -0.1175(10) 0.6731(10) 0.056(2) Uani 1 1 d .
H10A H -0.7551 -0.1763 0.6194 0.068 Uiso 1 1 calc R
H10B H -0.7104 -0.1361 0.7569 0.068 Uiso 1 1 calc R
C23 C -0.8385(10) -0.1230(9) 0.2452(10) 0.054(2) Uani 1 1 d .
C21 C -0.2568(10) -0.0141(13) 0.2166(10) 0.064(3) Uani 1 1 d .
H21A H -0.2420 -0.0441 0.1388 0.096 Uiso 1 1 calc R
H21B H -0.2268 -0.0707 0.2794 0.096 Uiso 1 1 calc R
H21C H -0.1918 0.0526 0.2362 0.096 Uiso 1 1 calc R
C22 C -0.7577(10) -0.0624(9) 0.1596(9) 0.052(2) Uani 1 1 d .
H22A H -0.8207 -0.0676 0.0772 0.063 Uiso 1 1 calc R
H22B H -0.6555 -0.0981 0.1588 0.063 Uiso 1 1 calc R
C24 C -0.9031(15) -0.1726(12) 0.3163(13) 0.079(4) Uani 1 1 d .
H24 H -0.9535 -0.2113 0.3717 0.094 Uiso 1 1 calc R
C12 C -0.9458(12) -0.0098(12) 0.6511(13) 0.080(4) Uani 1 1 d .
H12A H -0.9933 0.0630 0.6274 0.119 Uiso 1 1 calc R
H12B H -0.9535 -0.0255 0.7350 0.119 Uiso 1 1 calc R
H12C H -1.0004 -0.0681 0.5987 0.119 Uiso 1 1 calc R
C1 C -0.0486(12) 0.1596(13) 1.0092(12) 0.076(3) Uani 1 1 d .
H1A H 0.0054 0.1578 1.0944 0.091 Uiso 1 1 calc R
H1B H 0.0119 0.2077 0.9633 0.091 Uiso 1 1 calc R
C5 C -0.5465(16) 0.2630(16) 1.0097(9) 0.090(5) Uani 1 1 d .
H5A H -0.6112 0.3286 1.0173 0.135 Uiso 1 1 calc R
H5B H -0.4397 0.2768 1.0522 0.135 Uiso 1 1 calc R
H5C H -0.5892 0.1979 1.0451 0.135 Uiso 1 1 calc R

loop_
_atom_site_aniso_label
_atom_site_aniso_U_11
_atom_site_aniso_U_22
_atom_site_aniso_U_33
_atom_site_aniso_U_23
_atom_site_aniso_U_13
_atom_site_aniso_U_12
O2 0.051(3) 0.039(4) 0.052(3) -0.006(3) 0.007(2) -0.002(3)
O1 0.051(3) 0.061(5) 0.056(3) -0.015(4) 0.018(3) 0.005(3)
O5 0.075(4) 0.045(4) 0.047(3) -0.004(3) 0.010(3) 0.021(4)
O3 0.047(3) 0.071(5) 0.070(4) -0.014(4) 0.003(3) 0.015(4)
O4 0.044(3) 0.057(4) 0.056(3) -0.004(3) 0.013(2) 0.011(3)
N1 0.038(3) 0.038(4) 0.045(3) 0.002(3) 0.011(2) -0.002(3)
O7 0.054(4) 0.085(7) 0.077(5) 0.005(5) 0.006(3) 0.014(4)
O6 0.052(3) 0.073(5) 0.065(4) -0.011(4) -0.006(3) -0.004(4)
C3 0.038(4) 0.045(5) 0.037(4) 0.007(4) 0.001(3) 0.005(4)
C9 0.062(5) 0.034(5) 0.064(5) -0.007(5) 0.023(4) 0.004(4)
C19 0.043(4) 0.042(5) 0.051(4) 0.003(4) 0.015(3) -0.008(4)
C14 0.040(4) 0.044(5) 0.048(4) -0.004(4) 0.006(3) 0.004(4)
C7 0.055(5) 0.035(5) 0.045(4) 0.002(4) 0.019(3) 0.003(4)
C20 0.043(4) 0.039(5) 0.042(4) 0.005(4) 0.013(3) -0.004(4)
C18 0.039(4) 0.056(6) 0.050(4) -0.004(5) 0.013(3) -0.009(4)
C4 0.055(4) 0.040(5) 0.040(4) 0.007(4) 0.014(3) 0.012(4)
C13 0.043(4) 0.042(5) 0.051(4) -0.006(4) 0.011(3) 0.010(4)
C6 0.046(4) 0.033(4) 0.033(3) 0.003(4) 0.012(3) 0.003(4)
C17 0.037(4) 0.060(6) 0.048(4) 0.016(5) 0.005(3) -0.008(4)
C16 0.054(4) 0.025(4) 0.050(4) 0.005(4) 0.021(3) -0.004(4)
C8 0.052(5) 0.043(5) 0.060(5) 0.011(5) 0.023(4) 0.011(4)
C15 0.035(3) 0.032(4) 0.041(3) 0.001(4) 0.009(3) 0.001(3)
C2 0.045(4) 0.062(7) 0.052(4) 0.010(5) 0.017(4) 0.000(4)
C11 0.045(4) 0.047(5) 0.044(4) -0.010(4) 0.021(3) -0.003(4)
C10 0.058(5) 0.040(5) 0.071(6) 0.006(6) 0.013(4) 0.004(5)
C23 0.038(4) 0.044(5) 0.075(6) -0.007(5) 0.002(4) -0.005(4)
C21 0.042(4) 0.086(9) 0.068(6) -0.008(6) 0.017(4) -0.009(5)
C22 0.049(5) 0.047(6) 0.064(6) -0.012(5) 0.018(4) 0.004(4)
C24 0.081(7) 0.053(7) 0.111(10) 0.007(8) 0.042(7) 0.005(6)
C12 0.049(5) 0.068(8) 0.131(10) -0.005(9) 0.040(6) -0.013(6)
C1 0.056(6) 0.080(10) 0.085(7) 0.008(8) -0.001(5) -0.007(6)
C5 0.115(9) 0.115(13) 0.045(5) 0.000(7) 0.026(5) 0.035(10)

loop_
_atom_type_symbol
_atom_type_description
_atom_type_scat_dispersion_real
_atom_type_scat_dispersion_imag
_atom_type_scat_source
C C 0.0033 0.0016 'International Tables Vol C Tables 4.2.6.8 and 6.1.1.4'
H H 0.0000 0.0000 'International Tables Vol C Tables 4.2.6.8 and 6.1.1.4'
N N 0.0061 0.0033 'International Tables Vol C Tables 4.2.6.8 and 6.1.1.4'
O O 0.0106 0.0060 'International Tables Vol C Tables 4.2.6.8 and 6.1.1.4'

loop_
_geom_angle_atom_site_label_1
_geom_angle_atom_site_label_2
_geom_angle_atom_site_label_3
_geom_angle
C20 O2 C22 115.2(8)
C19 O1 C21 118.7(7)
C4 O5 C5 113.9(8)
C14 O4 C13 111.4(6)
C10 N1 C12 110.9(8)
C10 N1 C11 114.4(7)
C12 N1 C11 111.6(8)
C2 O7 C1 103.0(8)
C3 O6 C1 105.6(9)
C2 C3 O6 110.4(7)
C2 C3 C4 120.7(8)
O6 C3 C4 128.8(8)
C7 C9 C10 109.4(7)
C7 C9 H9A 109.8
C10 C9 H9A 109.8
C7 C9 H9B 109.8
C10 C9 H9B 109.8
H9A C9 H9B 108.2
O1 C19 C18 125.2(7)
O1 C19 C20 115.6(7)
C18 C19 C20 119.2(8)
O3 C14 O4 120.1(7)
O3 C14 C15 132.5(8)
O4 C14 C15 107.3(6)
C6 C7 C8 117.9(8)
C6 C7 C9 119.0(8)
C8 C7 C9 123.1(8)
O2 C20 C15 120.9(7)
O2 C20 C19 121.3(7)
C15 C20 C19 117.6(7)
C17 C18 C19 121.4(7)
C17 C18 H18 119.3
C19 C18 H18 119.3
O5 C4 C6 119.2(7)
O5 C4 C3 123.5(8)
C6 C4 C3 117.2(8)
O4 C13 C16 102.8(6)
O4 C13 C11 108.9(7)
C16 C13 C11 114.0(7)
O4 C13 H13 110.3
C16 C13 H13 110.3
C11 C13 H13 110.3
C4 C6 C7 123.1(7)
C4 C6 C11 116.8(7)
C7 C6 C11 119.8(7)
C18 C17 C16 119.3(7)
C18 C17 H17 120.4
C16 C17 H17 120.4
C17 C16 C15 120.4(7)
C17 C16 C13 130.6(8)
C15 C16 C13 108.9(7)
C2 C8 C7 118.7(8)
C2 C8 H8 120.6
C7 C8 H8 120.6
C20 C15 C16 121.9(7)
C20 C15 C14 130.1(7)
C16 C15 C14 107.8(7)
C3 C2 C8 122.3(8)
C3 C2 O7 110.3(9)
C8 C2 O7 127.2(9)
N1 C11 C6 115.4(7)
N1 C11 C13 107.3(6)
C6 C11 C13 108.0(6)
N1 C11 H11 108.7
C6 C11 H11 108.7
C13 C11 H11 108.7
N1 C10 C9 111.2(8)
N1 C10 H10A 109.4
C9 C10 H10A 109.4
N1 C10 H10B 109.4
C9 C10 H10B 109.4
H10A C10 H10B 108.0
C24 C23 C22 179.3(12)
O1 C21 H21A 109.5
O1 C21 H21B 109.5
H21A C21 H21B 109.5
O1 C21 H21C 109.5
H21A C21 H21C 109.5
H21B C21 H21C 109.5
C23 C22 O2 111.2(8)
C23 C22 H22A 109.4
O2 C22 H22A 109.4
C23 C22 H22B 109.4
O2 C22 H22B 109.4
H22A C22 H22B 108.0
C23 C24 H24 180.0
N1 C12 H12A 109.5
N1 C12 H12B 109.5
H12A C12 H12B 109.5
N1 C12 H12C 109.5
H12A C12 H12C 109.5
H12B C12 H12C 109.5
O6 C1 O7 107.0(9)
O6 C1 H1A 110.3
O7 C1 H1A 110.3
O6 C1 H1B 110.3
O7 C1 H1B 110.3
H1A C1 H1B 108.6
O5 C5 H5A 109.5
O5 C5 H5B 109.5
H5A C5 H5B 109.5
O5 C5 H5C 109.5
H5A C5 H5C 109.5
H5B C5 H5C 109.5

loop_
_geom_bond_atom_site_label_1
_geom_bond_atom_site_label_2
_geom_bond_distance
O2 C20 1.372(10)
O2 C22 1.459(12)
O1 C19 1.366(10)
O1 C21 1.407(11)
O5 C4 1.373(11)
O5 C5 1.435(11)
O3 C14 1.202(10)
O4 C14 1.382(10)
O4 C13 1.440(10)
N1 C10 1.456(13)
N1 C12 1.482(10)
N1 C11 1.497(11)
O7 C2 1.375(11)
O7 C1 1.487(17)
O6 C3 1.372(11)
O6 C1 1.399(13)
C3 C2 1.365(14)
C3 C4 1.394(11)
C9 C7 1.484(13)
C9 C10 1.507(12)
C9 H9A 0.9700
C9 H9B 0.9700
C19 C18 1.397(12)
C19 C20 1.413(11)
C14 C15 1.476(10)
C7 C6 1.402(12)
C7 C8 1.405(12)
C20 C15 1.373(11)
C18 C17 1.364(12)
C18 H18 0.9300
C4 C6 1.375(13)
C13 C16 1.514(10)
C13 C11 1.566(13)
C13 H13 0.9800
C6 C11 1.525(11)
C17 C16 1.366(10)
C17 H17 0.9300
C16 C15 1.378(11)
C8 C2 1.374(14)
C8 H8 0.9300
C11 H11 0.9800
C10 H10A 0.9700
C10 H10B 0.9700
C23 C24 1.193(16)
C23 C22 1.457(14)
C21 H21A 0.9600
C21 H21B 0.9600
C21 H21C 0.9600
C22 H22A 0.9700
C22 H22B 0.9700
C24 H24 0.9300
C12 H12A 0.9600
C12 H12B 0.9600
C12 H12C 0.9600
C1 H1A 0.9700
C1 H1B 0.9700
C5 H5A 0.9600
C5 H5B 0.9600
C5 H5C 0.9600

loop_
_geom_torsion_atom_site_label_1
_geom_torsion_atom_site_label_2
_geom_torsion_atom_site_label_3
_geom_torsion_atom_site_label_4
_geom_torsion
C1 O6 C3 C2 11.5(10)
C1 O6 C3 C4 -171.8(10)
C21 O1 C19 C18 6.2(15)
C21 O1 C19 C20 -175.1(10)
C13 O4 C14 O3 175.9(9)
C13 O4 C14 C15 -8.6(10)
C10 C9 C7 C6 -31.5(12)
C10 C9 C7 C8 148.0(9)
C22 O2 C20 C15 -113.6(9)
C22 O2 C20 C19 70.5(10)
O1 C19 C20 O2 -2.7(12)
C18 C19 C20 O2 176.1(9)
O1 C19 C20 C15 -178.7(8)
C18 C19 C20 C15 0.1(13)
O1 C19 C18 C17 179.4(9)
C20 C19 C18 C17 0.7(15)
C5 O5 C4 C6 129.1(10)
C5 O5 C4 C3 -55.2(13)
C2 C3 C4 O5 -178.3(8)
O6 C3 C4 O5 5.2(13)
C2 C3 C4 C6 -2.6(12)
O6 C3 C4 C6 -179.0(8)
C14 O4 C13 C16 13.0(10)
C14 O4 C13 C11 -108.2(8)
O5 C4 C6 C7 179.5(8)
C3 C4 C6 C7 3.5(12)
O5 C4 C6 C11 5.6(11)
C3 C4 C6 C11 -170.4(7)
C8 C7 C6 C4 -1.9(12)
C9 C7 C6 C4 177.7(8)
C8 C7 C6 C11 171.8(7)
C9 C7 C6 C11 -8.6(12)
C19 C18 C17 C16 0.7(15)
C18 C17 C16 C15 -2.9(13)
C18 C17 C16 C13 175.7(9)
O4 C13 C16 C17 168.3(9)
C11 C13 C16 C17 -74.0(12)
O4 C13 C16 C15 -12.9(10)
C11 C13 C16 C15 104.7(8)
C6 C7 C8 C2 -0.8(12)
C9 C7 C8 C2 179.7(8)
O2 C20 C15 C16 -178.3(8)
C19 C20 C15 C16 -2.3(13)
O2 C20 C15 C14 -2.6(15)
C19 C20 C15 C14 173.5(9)
C17 C16 C15 C20 3.8(13)
C13 C16 C15 C20 -175.1(8)
C17 C16 C15 C14 -172.8(8)
C13 C16 C15 C14 8.3(10)
O3 C14 C15 C20 -1.6(19)
O4 C14 C15 C20 -176.4(8)
O3 C14 C15 C16 174.6(12)
O4 C14 C15 C16 -0.2(10)
O6 C3 C2 C8 177.1(8)
C4 C3 C2 C8 0.0(13)
O6 C3 C2 O7 0.9(10)
C4 C3 C2 O7 -176.1(7)
C7 C8 C2 C3 1.7(13)
C7 C8 C2 O7 177.1(8)
C1 O7 C2 C3 -12.0(10)
C1 O7 C2 C8 172.1(9)
C10 N1 C11 C6 10.9(9)
C12 N1 C11 C6 137.8(8)
C10 N1 C11 C13 131.3(7)
C12 N1 C11 C13 -101.8(9)
C4 C6 C11 N1 -165.7(6)
C7 C6 C11 N1 20.2(10)
C4 C6 C11 C13 74.3(8)
C7 C6 C11 C13 -99.8(9)
O4 C13 C11 N1 52.7(8)
C16 C13 C11 N1 -61.4(9)
O4 C13 C11 C6 177.7(6)
C16 C13 C11 C6 63.6(9)
C12 N1 C10 C9 -179.1(9)
C11 N1 C10 C9 -51.8(10)
C7 C9 C10 N1 62.4(10)
C24 C23 C22 O2 -77(94)
C20 O2 C22 C23 66.8(9)
C3 O6 C1 O7 -18.6(11)
C2 O7 C1 O6 18.9(10)
